data_7128764
loop_
_publ_author_name
'Dong, Long-Zhang'
'Zhang, Yu'
'Lu, Yun-Feng'
'Zhang, Lei'
'Huang, Xin'
'Wang, Jian-Hui'
'Liu, Jiang'
'Li, Shun-Li'
'Lan, Ya-Qian'

_publ_section_title
;
 A well-defined dual Mn-site based metal-organic framework to promote
 CO<sub>2</sub> reduction/evolution in Li-CO<sub>2</sub> batteries.
;
_journal_issue 71
_journal_name_full 'Chemical communications (Cambridge, England)'
_journal_page_first 8937
_journal_page_last 8940
_journal_paper_doi 10.1039/d1cc03431f
_journal_volume 57
_journal_year 2021
_chemical_formula_moiety 'C32 H22 Co Mn N12 O9 S2, 0.5(C4 H16 N2)'
_chemical_formula_sum 'C34 H30 Co Mn N13 O9 S2'
_chemical_formula_weight 942.70
_space_group_crystal_system orthorhombic
_space_group_IT_number 53
_space_group_name_Hall '-P 2ac 2'
_space_group_name_H-M_alt 'P m n a'
_atom_sites_solution_hydrogens mixed
_atom_sites_solution_primary dual
_audit_creation_date 2021-08-02
_audit_creation_method
;
Olex2 1.3-alpha
(compiled 2020.11.12 svn.r5f609507 for OlexSys, GUI svn.r6272)
;
_audit_update_record
;
2021-08-02 deposited with the CCDC.	2021-08-09 downloaded from the CCDC.
;
_cell_angle_alpha 90
_cell_angle_beta 90
_cell_angle_gamma 90
_cell_formula_units_Z 4
_cell_length_a 22.29(2)
_cell_length_b 13.477(12)
_cell_length_c 15.919(16)
_cell_measurement_reflns_used 296
_cell_measurement_temperature 296.15
_cell_measurement_theta_max 23.14
_cell_measurement_theta_min 3.02
_cell_volume 4782(8)
_computing_cell_refinement 'SAINT V8.40A (Bruker, 2019)'
_computing_data_reduction 'SAINT V8.40A (Bruker, 2019)'
_computing_molecular_graphics 'Olex2 1.3-alpha (Dolomanov et al., 2009)'
_computing_publication_material 'Olex2 1.3-alpha (Dolomanov et al., 2009)'
_computing_structure_refinement 'SHELXL 2018/3 (Sheldrick, 2015)'
_computing_structure_solution 'SHELXT 2014/5 (Sheldrick, 2014)'
_diffrn_ambient_temperature 296.15
_diffrn_detector_area_resol_mean 8
_diffrn_measured_fraction_theta_full 0.987
_diffrn_measured_fraction_theta_max 0.987
_diffrn_measurement_device_type 'Bruker APEX-II CCD'
_diffrn_measurement_method '\f and \w scans'
_diffrn_radiation_monochromator graphite
_diffrn_radiation_type MoK\a
_diffrn_radiation_wavelength 0.71073
_diffrn_reflns_av_R_equivalents 0.0604
_diffrn_reflns_av_unetI/netI 0.0789
_diffrn_reflns_Laue_measured_fraction_full 0.987
_diffrn_reflns_Laue_measured_fraction_max 0.987
_diffrn_reflns_limit_h_max 23
_diffrn_reflns_limit_h_min -23
_diffrn_reflns_limit_k_max 14
_diffrn_reflns_limit_k_min -14
_diffrn_reflns_limit_l_max 17
_diffrn_reflns_limit_l_min -17
_diffrn_reflns_number 10598
_diffrn_reflns_point_group_measured_fraction_full 0.987
_diffrn_reflns_point_group_measured_fraction_max 0.987
_diffrn_reflns_theta_full 23.255
_diffrn_reflns_theta_max 23.255
_diffrn_reflns_theta_min 1.827
_diffrn_source 'sealed tube'
_diffrn_source_current 30.0
_diffrn_source_power 1.5
_diffrn_source_voltage 50.0
_diffrn_standards_number 0
_exptl_absorpt_coefficient_mu 0.757
_exptl_absorpt_correction_T_max 0.7452
_exptl_absorpt_correction_T_min 0.5836
_exptl_absorpt_correction_type multi-scan
_exptl_absorpt_process_details
;
SADABS-2016/2 (Bruker,2016/2) was used for absorption correction.
wR2(int) was 0.0969 before and 0.0600 after correction.
The Ratio of minimum to maximum transmission is 0.7831.
The \l/2 correction factor is Not present.
;
_exptl_crystal_colour 'metallic dark violet'
_exptl_crystal_colour_lustre metallic
_exptl_crystal_colour_modifier dark
_exptl_crystal_colour_primary violet
_exptl_crystal_density_diffrn 1.309
_exptl_crystal_description block
_exptl_crystal_F_000 1924
_exptl_crystal_size_max 0.085
_exptl_crystal_size_mid 0.052
_exptl_crystal_size_min 0.051
_refine_diff_density_max 1.127
_refine_diff_density_min -0.638
_refine_diff_density_rms 0.104
_refine_ls_extinction_method none
_refine_ls_goodness_of_fit_ref 1.015
_refine_ls_hydrogen_treatment constr
_refine_ls_matrix_type full
_refine_ls_number_parameters 310
_refine_ls_number_reflns 3499
_refine_ls_number_restraints 84
_refine_ls_restrained_S_all 1.026
_refine_ls_R_factor_all 0.1198
_refine_ls_R_factor_gt 0.0778
_refine_ls_shift/su_max 0.000
_refine_ls_shift/su_mean 0.000
_refine_ls_structure_factor_coef Fsqd
_refine_ls_weighting_details 'w=1/[\s^2^(Fo^2^)+(0.1371P)^2^+11.3409P] where P=(Fo^2^+2Fc^2^)/3'
_refine_ls_weighting_scheme calc
_refine_ls_wR_factor_gt 0.2087
_refine_ls_wR_factor_ref 0.2480
_reflns_Friedel_coverage 0.000
_reflns_number_gt 2140
_reflns_number_total 3499
_reflns_threshold_expression 'I > 2\s(I)'
_cod_data_source_file d1cc03431f2.cif
_cod_data_source_block cotpzp-mn
_cod_depositor_comments 'Adding full bibliography for 7128762--7128764.cif.'
_cod_database_code 7128764
_shelx_shelxl_version_number 2018/3
_shelx_space_group_comment
;
The symmetry employed for this shelxl refinement is uniquely defined
by the following loop, which should always be used as a source of
symmetry information in preference to the above space-group names.
They are only intended as comments.
;
_shelx_estimated_absorpt_t_max 0.962
_shelx_estimated_absorpt_t_min 0.938
_olex2_refinement_description
;
1. Fixed Uiso
 At 1.2 times of:
  All C(H) groups, All N(H) groups, All N(H,H) groups
 At 1.5 times of:
  All C(H,H,H) groups, All O(H,H) groups
2. Uiso/Uaniso restraints and constraints
O2B \\sim O2A \\sim O4A \\sim O4B \\sim O3A \\sim S1 \\sim O3B: within 2A with
sigma of 0.02 and sigma for terminal atoms of 0.04 within 2A
Uanis(O3A) \\sim Ueq, Uanis(O2A) \\sim Ueq: with sigma of 0.01 and sigma for
terminal atoms of 0.02
3. Others
 Sof(O4A)=Sof(O2A)=Sof(O3A)=1-FVAR(1)
 Sof(O2B)=Sof(O4B)=Sof(O3B)=FVAR(1)
 Fixed Sof: H9A(0.5) H9B(0.5) H17A(0.5) H17B(0.5) H17C(0.5) H18A(0.5)
 H18B(0.5) H18C(0.5)
4.a Riding coordinates:
 O5(H5A,H5B), C17(H17A,H17B,H17C), C18(H18A,H18B,H18C)
4.b Secondary CH2 refined with riding coordinates:
 N9(H9A,H9B)
4.c Aromatic/amide H refined with riding coordinates:
 C4(H4), C13(H13), N2(H2), C16(H16), C9(H9), C3(H3), C8(H8), N4(H4A), C14(H14),
  C1(H1)
;
_olex2_submission_special_instructions 'No special instructions were received'

loop_
_space_group_symop_operation_xyz
'x, y, z'
'-x+1/2, -y, z+1/2'
'-x+1/2, y, -z+1/2'
'x, -y, -z'
'-x, -y, -z'
'x-1/2, y, -z-1/2'
'x-1/2, -y, z-1/2'
'-x, y, z'

loop_
_atom_site_label
_atom_site_type_symbol
_atom_site_fract_x
_atom_site_fract_y
_atom_site_fract_z
_atom_site_U_iso_or_equiv
_atom_site_adp_type
_atom_site_occupancy
_atom_site_site_symmetry_order
_atom_site_calc_flag
_atom_site_refinement_flags_posn
_atom_site_refinement_flags_adp
_atom_site_refinement_flags_occupancy
_atom_site_disorder_assembly
_atom_site_disorder_group
Mn2 Mn 0.500000 0.63954(8) 0.37866(9) 0.0309(4) Uani 1 2 d S T P . .
Co1 Co 0.750000 1.14342(9) 0.250000 0.0533(5) Uani 1 2 d S T P . .
S1 S 0.64153(11) 1.1458(2) 0.1051(2) 0.0893(9) Uani 1 1 d . U . . .
N7 N 0.500000 0.4951(5) 0.3925(5) 0.0401(19) Uani 1 2 d S T P . .
N5 N 0.500000 0.7842(5) 0.3778(5) 0.0399(19) Uani 1 2 d S T P . .
N6 N 0.5886(2) 0.6390(4) 0.3746(4) 0.0426(14) Uani 1 1 d . . . . .
N3 N 0.7110(3) 0.2557(4) 0.3288(5) 0.0533(17) Uani 1 1 d . . . . .
O1 O 0.6697(3) 1.1422(5) 0.1799(4) 0.0841(19) Uani 1 1 d . . . . .
N1 N 0.7112(3) 1.0276(4) 0.3257(5) 0.0613(19) Uani 1 1 d . . . . .
C5 C 0.5493(3) 0.4329(5) 0.4035(4) 0.0428(17) Uani 1 1 d . . . . .
C7 C 0.6250(3) 0.5579(5) 0.3673(5) 0.0456(18) Uani 1 1 d . . . . .
C4 C 0.5305(3) 0.3376(4) 0.4292(5) 0.0482(18) Uani 1 1 d . . . . .
H4 H 0.555284 0.284714 0.443543 0.058 Uiso 1 1 calc R U . . .
C2 C 0.6544(3) 0.3810(5) 0.3798(5) 0.0481(19) Uani 1 1 d . . . . .
C15 C 0.6564(3) 0.8954(5) 0.3687(5) 0.053(2) Uani 1 1 d . . . . .
C6 C 0.6087(3) 0.4604(5) 0.3844(5) 0.0460(18) Uani 1 1 d . . . . .
C12 C 0.5494(3) 0.8465(5) 0.3841(4) 0.0449(17) Uani 1 1 d . . . . .
C11 C 0.6094(3) 0.8184(5) 0.3725(5) 0.0483(18) Uani 1 1 d . . . . .
C10 C 0.6255(3) 0.7198(5) 0.3623(5) 0.0483(19) Uani 1 1 d . . . . .
C13 C 0.5307(3) 0.9465(5) 0.3979(5) 0.055(2) Uani 1 1 d . . . . .
H13 H 0.555569 1.001266 0.405371 0.065 Uiso 1 1 calc R U . . .
N2 N 0.7389(4) 0.9815(6) 0.3897(5) 0.090(3) Uani 1 1 d . . . . .
H2 H 0.772506 0.999711 0.411387 0.108 Uiso 1 1 calc R U . . .
C16 C 0.6617(3) 0.9754(5) 0.3133(6) 0.062(2) Uani 1 1 d . . . . .
H16 H 0.633510 0.990329 0.272195 0.075 Uiso 1 1 calc R U . . .
C9 C 0.6843(3) 0.6857(6) 0.3403(6) 0.064(2) Uani 1 1 d . . . . .
H9 H 0.716884 0.725572 0.326470 0.076 Uiso 1 1 calc R U . . .
C3 C 0.6639(3) 0.3128(6) 0.3163(6) 0.070(3) Uani 1 1 d . . . . .
H3 H 0.639355 0.307785 0.269265 0.084 Uiso 1 1 calc R U . . .
C8 C 0.6842(3) 0.5883(5) 0.3430(6) 0.062(2) Uani 1 1 d . . . . .
H8 H 0.716450 0.546759 0.331331 0.074 Uiso 1 1 calc R U . . .
N4 N 0.7319(4) 0.2853(6) 0.4018(5) 0.099(3) Uani 1 1 d . . . . .
H4A H 0.762648 0.259947 0.426310 0.119 Uiso 1 1 calc R U . . .
O5 O 0.500000 0.6283(10) 0.2235(9) 0.184(7) Uani 1 2 d S T P . .
H5A H 0.500000 0.575774 0.193932 0.276 Uiso 1 2 d R U P . .
H5B H 0.500000 0.675254 0.187882 0.276 Uiso 1 2 d R U P . .
O2B O 0.6802(9) 1.1131(17) 0.0395(14) 0.151(7) Uani 0.625(12) 1 d . U P A 2
C14 C 0.7064(5) 0.9026(7) 0.4150(7) 0.094(3) Uani 1 1 d . . . . .
H14 H 0.717018 0.859587 0.458213 0.113 Uiso 1 1 calc R U . . .
C1 C 0.6989(6) 0.3605(8) 0.4335(7) 0.120(5) Uani 1 1 d . . . . .
H1 H 0.705978 0.392691 0.484254 0.144 Uiso 1 1 calc R U . . .
N9 N 0.500000 1.239(2) 0.1794(15) 0.198(12) Uani 1 2 d S T P . .
H9A H 0.532149 1.227357 0.147712 0.238 Uiso 0.5 1 calc R U P . .
H9B H 0.467851 1.227357 0.147712 0.238 Uiso 0.5 1 calc R U P . .
C17 C 0.500000 1.3422(17) 0.2019(15) 0.164(9) Uani 1 2 d S T P . .
H17A H 0.501290 1.384199 0.153249 0.246 Uiso 0.5 1 d R U P B -1
H17B H 0.534510 1.354849 0.236419 0.246 Uiso 0.5 1 d R U P B -1
H17C H 0.464200 1.355909 0.233419 0.246 Uiso 0.5 1 d R U P B -1
O4B O 0.5844(6) 1.0994(13) 0.1036(11) 0.135(5) Uani 0.625(12) 1 d . U P A 2
O3B O 0.6300(6) 1.2556(11) 0.0997(10) 0.139(6) Uani 0.625(12) 1 d . U P A 2
O4A O 0.6330(12) 1.0328(16) 0.0938(17) 0.131(8) Uani 0.375(12) 1 d . U P A 1
O2A O 0.6819(12) 1.1711(18) 0.0297(18) 0.095(7) Uani 0.375(12) 1 d . U P A 1
O3A O 0.5872(9) 1.184(2) 0.0807(16) 0.118(7) Uani 0.375(12) 1 d . U P A 1
C18 C 0.500000 1.160(2) 0.2545(16) 0.25(2) Uani 1 2 d S T P . .
H18A H 0.484860 1.191043 0.304434 0.369 Uiso 0.5 1 d R U P C -1
H18B H 0.540200 1.137082 0.264334 0.369 Uiso 0.5 1 d R U P C -1
H18C H 0.474940 1.104502 0.240104 0.369 Uiso 0.5 1 d R U P C -1

loop_
_atom_site_aniso_label
_atom_site_aniso_U_11
_atom_site_aniso_U_22
_atom_site_aniso_U_33
_atom_site_aniso_U_23
_atom_site_aniso_U_13
_atom_site_aniso_U_12
Mn2 0.0182(7) 0.0135(7) 0.0609(9) -0.0001(6) 0.000 0.000
Co1 0.0298(8) 0.0253(7) 0.1047(13) 0.000 0.0219(7) 0.000
S1 0.0418(14) 0.091(2) 0.136(3) -0.0030(18) 0.0062(15) -0.0023(14)
N7 0.033(4) 0.029(4) 0.058(5) -0.004(4) 0.000 0.000
N5 0.022(4) 0.023(4) 0.075(6) 0.005(4) 0.000 0.000
N6 0.036(3) 0.025(3) 0.067(4) 0.000(3) 0.008(3) 0.000(3)
N3 0.035(4) 0.032(3) 0.093(5) -0.009(3) 0.011(3) 0.004(3)
O1 0.043(3) 0.099(5) 0.110(5) 0.003(4) 0.004(3) -0.007(3)
N1 0.043(4) 0.036(3) 0.105(6) 0.003(4) 0.022(4) -0.004(3)
C5 0.030(4) 0.027(3) 0.071(5) -0.005(3) 0.002(3) 0.004(3)
C7 0.029(4) 0.036(4) 0.072(5) -0.009(4) 0.005(3) 0.005(3)
C4 0.051(4) 0.014(3) 0.079(5) 0.004(3) 0.005(4) 0.004(3)
C2 0.033(4) 0.027(4) 0.084(5) -0.001(4) 0.003(4) 0.004(3)
C15 0.029(4) 0.032(4) 0.097(6) 0.009(4) 0.010(4) -0.007(3)
C6 0.036(4) 0.028(4) 0.075(5) -0.008(3) -0.001(4) 0.011(3)
C12 0.041(4) 0.031(4) 0.063(4) 0.002(3) 0.003(3) -0.002(3)
C11 0.037(4) 0.032(4) 0.075(5) 0.002(3) 0.007(4) -0.009(3)
C10 0.030(4) 0.029(4) 0.086(5) 0.008(4) 0.005(4) -0.002(3)
C13 0.043(4) 0.031(4) 0.089(6) -0.002(4) 0.000(4) -0.010(3)
N2 0.081(6) 0.073(5) 0.116(7) 0.020(5) -0.009(5) -0.045(5)
C16 0.029(4) 0.049(5) 0.109(7) 0.015(4) 0.009(4) -0.006(4)
C9 0.029(4) 0.045(5) 0.117(7) 0.005(5) 0.022(4) -0.003(3)
C3 0.036(5) 0.059(5) 0.115(7) -0.027(5) -0.007(5) 0.016(4)
C8 0.035(4) 0.041(5) 0.110(7) 0.004(4) 0.019(4) 0.006(4)
N4 0.095(6) 0.096(6) 0.107(6) -0.027(5) -0.026(5) 0.071(5)
O5 0.30(2) 0.126(11) 0.127(11) -0.002(8) 0.000 0.000
O2B 0.088(10) 0.232(18) 0.133(11) -0.009(15) 0.011(9) 0.069(13)
C14 0.071(7) 0.081(7) 0.132(9) 0.040(6) -0.013(6) -0.031(6)
C1 0.137(10) 0.124(9) 0.100(8) -0.051(7) -0.038(7) 0.101(8)
N9 0.057(9) 0.27(3) 0.27(3) -0.16(2) 0.000 0.000
C17 0.18(2) 0.16(2) 0.147(19) -0.034(16) 0.000 0.000
O4B 0.046(7) 0.133(12) 0.226(14) -0.009(11) -0.002(8) -0.031(8)
O3B 0.089(9) 0.129(11) 0.200(12) 0.049(9) -0.064(9) -0.024(8)
O4A 0.114(15) 0.081(13) 0.199(17) -0.029(12) -0.052(14) 0.002(12)
O2A 0.068(11) 0.118(13) 0.098(11) -0.020(11) 0.003(9) -0.064(11)
O3A 0.037(9) 0.148(14) 0.169(13) 0.011(12) -0.018(9) 0.033(11)
C18 0.34(5) 0.27(4) 0.13(2) 0.07(2) 0.000 0.000

loop_
_atom_type_symbol
_atom_type_description
_atom_type_scat_dispersion_real
_atom_type_scat_dispersion_imag
_atom_type_scat_source
C C 0.0033 0.0016 'International Tables Vol C Tables 4.2.6.8 and 6.1.1.4'
H H 0.0000 0.0000 'International Tables Vol C Tables 4.2.6.8 and 6.1.1.4'
Co Co 0.3494 0.9721 'International Tables Vol C Tables 4.2.6.8 and 6.1.1.4'
Mn Mn 0.3368 0.7283 'International Tables Vol C Tables 4.2.6.8 and 6.1.1.4'
N N 0.0061 0.0033 'International Tables Vol C Tables 4.2.6.8 and 6.1.1.4'
O O 0.0106 0.0060 'International Tables Vol C Tables 4.2.6.8 and 6.1.1.4'
S S 0.1246 0.1234 'International Tables Vol C Tables 4.2.6.8 and 6.1.1.4'

loop_
_geom_angle_atom_site_label_1
_geom_angle_atom_site_label_2
_geom_angle_atom_site_label_3
_geom_angle
_geom_angle_site_symmetry_1
_geom_angle_site_symmetry_3
_geom_angle_publ_flag
N7 Mn2 N6 90.02(14) . . ?
N7 Mn2 N6 90.02(14) . 8_655 ?
N7 Mn2 O5 93.0(4) . . ?
N5 Mn2 N7 173.9(3) . . ?
N5 Mn2 N6 90.18(14) . 8_655 ?
N5 Mn2 N6 90.18(14) . . ?
N5 Mn2 O5 93.1(4) . . ?
N6 Mn2 N6 176.2(3) . 8_655 ?
N6 Mn2 O5 88.12(17) . . ?
N6 Mn2 O5 88.12(17) 8_655 . ?
N3 Co1 N3 90.5(3) 1_565 3_665 ?
N3 Co1 N1 91.2(2) 1_565 . ?
N3 Co1 N1 91.2(2) 3_665 3_655 ?
N3 Co1 N1 178.2(2) 1_565 3_655 ?
N3 Co1 N1 178.2(2) 3_665 . ?
O1 Co1 N3 88.3(3) . 1_565 ?
O1 Co1 N3 88.3(3) 3_655 3_665 ?
O1 Co1 N3 92.3(3) 3_655 1_565 ?
O1 Co1 N3 92.3(3) . 3_665 ?
O1 Co1 O1 179.1(3) . 3_655 ?
O1 Co1 N1 92.2(3) . 3_655 ?
O1 Co1 N1 92.2(3) 3_655 . ?
O1 Co1 N1 87.1(3) 3_655 3_655 ?
O1 Co1 N1 87.1(3) . . ?
N1 Co1 N1 87.1(3) 3_655 . ?
O1 S1 O2B 110.8(9) . . ?
O1 S1 O4B 114.7(8) . . ?
O1 S1 O3B 99.6(7) . . ?
O1 S1 O4A 97.2(9) . . ?
O1 S1 O2A 115.2(10) . . ?
O1 S1 O3A 132.4(11) . . ?
O2B S1 O3B 111.4(12) . . ?
O4B S1 O2B 113.2(12) . . ?
O4B S1 O3B 106.2(8) . . ?
O2A S1 O4A 101.5(14) . . ?
O3A S1 O4A 103.4(15) . . ?
O3A S1 O2A 102.1(16) . . ?
C5 N7 Mn2 127.8(4) . . ?
C5 N7 Mn2 127.8(4) 8_655 . ?
C5 N7 C5 104.1(7) . 8_655 ?
C12 N5 Mn2 127.2(4) 8_655 . ?
C12 N5 Mn2 127.2(4) . . ?
C12 N5 C12 104.9(7) 8_655 . ?
C7 N6 Mn2 126.8(4) . . ?
C7 N6 C10 105.4(5) . . ?
C10 N6 Mn2 126.7(4) . . ?
C3 N3 Co1 130.3(6) . 1_545 ?
N4 N3 Co1 125.9(5) . 1_545 ?
N4 N3 C3 103.8(7) . . ?
S1 O1 Co1 149.7(4) . . ?
N2 N1 Co1 125.1(5) . . ?
C16 N1 Co1 129.6(7) . . ?
C16 N1 N2 104.5(7) . . ?
N7 C5 C4 110.5(6) . . ?
N7 C5 C6 123.7(6) . . ?
C6 C5 C4 125.5(6) . . ?
N6 C7 C6 125.7(6) . . ?
N6 C7 C8 109.9(6) . . ?
C6 C7 C8 124.3(6) . . ?
C5 C4 H4 126.4 . . ?
C4 C4 C5 107.2(4) 8_655 . ?
C4 C4 H4 126.4 8_655 . ?
C3 C2 C6 128.4(7) . . ?
C1 C2 C6 129.0(7) . . ?
C1 C2 C3 102.5(7) . . ?
C16 C15 C11 129.0(7) . . ?
C14 C15 C11 128.2(7) . . ?
C14 C15 C16 102.7(7) . . ?
C5 C6 C2 117.9(6) . . ?
C7 C6 C5 122.5(6) . . ?
C7 C6 C2 119.6(6) . . ?
N5 C12 C11 125.7(6) . . ?
N5 C12 C13 110.6(6) . . ?
C11 C12 C13 123.6(6) . . ?
C12 C11 C15 119.5(6) . . ?
C10 C11 C15 119.1(6) . . ?
C10 C11 C12 121.4(6) . . ?
N6 C10 C11 125.9(6) . . ?
N6 C10 C9 109.1(6) . . ?
C11 C10 C9 125.0(6) . . ?
C12 C13 H13 126.5 . . ?
C13 C13 C12 106.9(4) 8_655 . ?
C13 C13 H13 126.5 8_655 . ?
N1 N2 H2 125.0 . . ?
N1 N2 C14 110.1(8) . . ?
C14 N2 H2 125.0 . . ?
N1 C16 C15 112.9(8) . . ?
N1 C16 H16 123.6 . . ?
C15 C16 H16 123.6 . . ?
C10 C9 H9 125.9 . . ?
C8 C9 C10 108.1(7) . . ?
C8 C9 H9 125.9 . . ?
N3 C3 C2 113.6(8) . . ?
N3 C3 H3 123.2 . . ?
C2 C3 H3 123.2 . . ?
C7 C8 H8 126.4 . . ?
C9 C8 C7 107.2(7) . . ?
C9 C8 H8 126.4 . . ?
N3 N4 H4A 124.3 . . ?
N3 N4 C1 111.5(7) . . ?
C1 N4 H4A 124.3 . . ?
Mn2 O5 H5A 127.1 . . ?
Mn2 O5 H5B 128.3 . . ?
H5A O5 H5B 104.5 . . ?
C15 C14 N2 109.9(9) . . ?
C15 C14 H14 125.1 . . ?
N2 C14 H14 125.1 . . ?
C2 C1 N4 108.6(8) . . ?
C2 C1 H1 125.7 . . ?
N4 C1 H1 125.7 . . ?
H9A N9 H9B 107.2 . . ?
C17 N9 H9A 108.0 . . ?
C17 N9 H9B 108.0 . . ?
C17 N9 C18 117(2) . . ?
C18 N9 H9A 108.0 . . ?
C18 N9 H9B 108.0 . . ?
N9 C17 H17A 111.7 . . ?
N9 C17 H17B 108.3 . . ?
N9 C17 H17C 108.4 . . ?
H17A C17 H17B 109.5 . . ?
H17A C17 H17C 109.5 . . ?
H17B C17 H17C 109.5 . . ?
N9 C18 H18A 109.1 . . ?
N9 C18 H18B 109.5 . . ?
N9 C18 H18C 109.8 . . ?
H18A C18 H18B 109.5 . . ?
H18A C18 H18C 109.5 . . ?
H18B C18 H18C 109.5 . . ?

loop_
_geom_bond_atom_site_label_1
_geom_bond_atom_site_label_2
_geom_bond_distance
_geom_bond_site_symmetry_2
_geom_bond_publ_flag
Mn2 N7 1.959(8) . ?
Mn2 N5 1.949(7) . ?
Mn2 N6 1.976(6) 8_655 ?
Mn2 N6 1.976(6) . ?
Mn2 O5 2.475(14) . ?
Co1 N3 2.150(6) 3_665 ?
Co1 N3 2.150(6) 1_565 ?
Co1 O1 2.110(7) . ?
Co1 O1 2.110(7) 3_655 ?
Co1 N1 2.153(6) 3_655 ?
Co1 N1 2.153(6) . ?
S1 O1 1.346(7) . ?
S1 O2B 1.42(2) . ?
S1 O4B 1.419(12) . ?
S1 O3B 1.505(15) . ?
S1 O4A 1.55(2) . ?
S1 O2A 1.54(3) . ?
S1 O3A 1.376(17) . ?
N7 C5 1.394(8) . ?
N7 C5 1.394(8) 8_655 ?
N5 C12 1.388(8) . ?
N5 C12 1.388(8) 8_655 ?
N6 C7 1.367(8) . ?
N6 C10 1.378(8) . ?
N3 C3 1.316(9) . ?
N3 N4 1.315(9) . ?
N1 N2 1.345(10) . ?
N1 C16 1.322(9) . ?
C5 C4 1.411(9) . ?
C5 C6 1.408(10) . ?
C7 C6 1.390(9) . ?
C7 C8 1.434(10) . ?
C4 C4 1.361(14) 8_655 ?
C4 H4 0.9300 . ?
C2 C6 1.479(9) . ?
C2 C3 1.383(10) . ?
C2 C1 1.338(12) . ?
C15 C11 1.476(9) . ?
C15 C16 1.398(10) . ?
C15 C14 1.340(12) . ?
C12 C11 1.402(10) . ?
C12 C13 1.428(9) . ?
C11 C10 1.385(9) . ?
C10 C9 1.433(10) . ?
C13 C13 1.370(14) 8_655 ?
C13 H13 0.9300 . ?
N2 H2 0.8600 . ?
N2 C14 1.350(10) . ?
C16 H16 0.9300 . ?
C9 H9 0.9300 . ?
C9 C8 1.314(10) . ?
C3 H3 0.9300 . ?
C8 H8 0.9300 . ?
N4 H4A 0.8600 . ?
N4 C1 1.349(10) . ?
O5 H5A 0.8498 . ?
O5 H5B 0.8499 . ?
C14 H14 0.9300 . ?
C1 H1 0.9300 . ?
N9 H9A 0.8900 . ?
N9 H9B 0.8900 . ?
N9 C17 1.44(2) . ?
N9 C18 1.60(3) . ?
C17 H17A 0.9600 . ?
C17 H17B 0.9600 . ?
C17 H17C 0.9600 . ?
C18 H18A 0.9600 . ?
C18 H18B 0.9600 . ?
C18 H18C 0.9600 . ?

loop_
_geom_torsion_atom_site_label_1
_geom_torsion_atom_site_label_2
_geom_torsion_atom_site_label_3
_geom_torsion_atom_site_label_4
_geom_torsion
_geom_torsion_site_symmetry_1
_geom_torsion_site_symmetry_2
_geom_torsion_site_symmetry_3
_geom_torsion_site_symmetry_4
_geom_torsion_publ_flag
Mn2 N7 C5 C4 167.2(6) . . . . ?
Mn2 N7 C5 C6 -17.6(11) . . . . ?
Mn2 N5 C12 C11 16.0(12) . . . . ?
Mn2 N5 C12 C13 -168.5(6) . . . . ?
Mn2 N6 C7 C6 -19.0(10) . . . . ?
Mn2 N6 C7 C8 163.8(5) . . . . ?
Mn2 N6 C10 C11 18.2(11) . . . . ?
Mn2 N6 C10 C9 -164.0(6) . . . . ?
Co1 N3 C3 C2 -176.4(5) 1_545 . . . ?
Co1 N3 N4 C1 176.8(8) 1_545 . . . ?
Co1 N1 N2 C14 -170.1(7) . . . . ?
Co1 N1 C16 C15 169.8(5) . . . . ?
N7 C5 C4 C4 3.9(6) . . . 8_655 ?
N7 C5 C6 C7 12.0(12) . . . . ?
N7 C5 C6 C2 -165.9(7) . . . . ?
N5 C12 C11 C15 170.9(7) . . . . ?
N5 C12 C11 C10 -7.4(12) . . . . ?
N5 C12 C13 C13 -1.6(6) . . . 8_655 ?
N6 C7 C6 C5 6.8(12) . . . . ?
N6 C7 C6 C2 -175.3(7) . . . . ?
N6 C7 C8 C9 3.3(10) . . . . ?
N6 C10 C9 C8 -2.9(10) . . . . ?
N3 N4 C1 C2 0.4(14) . . . . ?
N1 N2 C14 C15 -0.4(13) . . . . ?
C5 N7 C5 C4 -6.1(10) 8_655 . . . ?
C5 N7 C5 C6 169.1(4) 8_655 . . . ?
C7 N6 C10 C11 -172.9(8) . . . . ?
C7 N6 C10 C9 4.8(8) . . . . ?
C4 C5 C6 C7 -173.6(7) . . . . ?
C4 C5 C6 C2 8.5(11) . . . . ?
C15 C11 C10 N6 171.3(7) . . . . ?
C15 C11 C10 C9 -6.1(12) . . . . ?
C6 C5 C4 C4 -171.1(6) . . . 8_655 ?
C6 C7 C8 C9 -173.9(8) . . . . ?
C6 C2 C3 N3 175.8(7) . . . . ?
C6 C2 C1 N4 -176.4(8) . . . . ?
C12 N5 C12 C11 -173.0(5) 8_655 . . . ?
C12 N5 C12 C13 2.5(10) 8_655 . . . ?
C12 C11 C10 N6 -10.4(12) . . . . ?
C12 C11 C10 C9 172.2(8) . . . . ?
C11 C15 C16 N1 -177.2(7) . . . . ?
C11 C15 C14 N2 177.3(8) . . . . ?
C11 C12 C13 C13 174.0(6) . . . 8_655 ?
C11 C10 C9 C8 174.9(8) . . . . ?
C10 N6 C7 C6 172.2(7) . . . . ?
C10 N6 C7 C8 -5.0(8) . . . . ?
C10 C9 C8 C7 -0.2(10) . . . . ?
C13 C12 C11 C15 -4.0(11) . . . . ?
C13 C12 C11 C10 177.7(7) . . . . ?
N2 N1 C16 C15 0.2(9) . . . . ?
C16 N1 N2 C14 0.2(11) . . . . ?
C16 C15 C11 C12 -58.5(11) . . . . ?
C16 C15 C11 C10 119.8(9) . . . . ?
C16 C15 C14 N2 0.5(11) . . . . ?
C3 N3 N4 C1 -1.0(12) . . . . ?
C3 C2 C6 C5 76.3(11) . . . . ?
C3 C2 C6 C7 -101.7(10) . . . . ?
C3 C2 C1 N4 0.3(12) . . . . ?
C8 C7 C6 C5 -176.4(8) . . . . ?
C8 C7 C6 C2 1.5(12) . . . . ?
N4 N3 C3 C2 1.2(10) . . . . ?
O2B S1 O1 Co1 24.6(15) . . . . ?
C14 C15 C11 C12 125.5(10) . . . . ?
C14 C15 C11 C10 -56.2(13) . . . . ?
C14 C15 C16 N1 -0.4(10) . . . . ?
C1 C2 C6 C5 -107.8(12) . . . . ?
C1 C2 C6 C7 74.2(13) . . . . ?
C1 C2 C3 N3 -1.0(11) . . . . ?
O4B S1 O1 Co1 154.3(10) . . . . ?
O3B S1 O1 Co1 -92.8(10) . . . . ?
O4A S1 O1 Co1 97.6(14) . . . . ?
O2A S1 O1 Co1 -8.7(15) . . . . ?
O3A S1 O1 Co1 -146.8(18) . . . . ?
